data_7000268
loop_
_publ_author_name
'Palma, Aniello'
'Gallagher, John F.'
'M\"uller-Bunz, Helge'
'Wolowska, Joanna'
'McInnes, Eric J.L.'
'O'Shea, Donal F.'

_publ_section_title
;
 Co(ii), Ni(ii), Cu(ii) and Zn(ii) complexes of
 tetraphenylazadipyrromethene
;
_journal_issue 2
_journal_name_full 'Dalton Transactions'
_journal_page_first 273
_journal_page_last 279
_journal_paper_doi 10.1039/b811764k
_journal_year 2009
_chemical_formula_moiety 'C64 H44 Co N6'
_chemical_formula_sum 'C64 H44 Co N6'
_chemical_formula_weight 955.98
_chemical_melting_point 589
_chemical_name_systematic
;
?
;
_space_group_IT_number 43
_symmetry_cell_setting orthorhombic
_symmetry_space_group_name_Hall 'F 2 -2d'
_symmetry_space_group_name_H-M 'F d d 2'
_atom_sites_solution_hydrogens geom
_atom_sites_solution_primary direct
_atom_sites_solution_secondary difmap
_audit_creation_method SHELXL-97
_cell_angle_alpha 90.00
_cell_angle_beta 90.00
_cell_angle_gamma 90.00
_cell_formula_units_Z 8
_cell_length_a 19.860(3)
_cell_length_b 44.375(5)
_cell_length_c 10.7534(13)
_cell_measurement_reflns_used 3053
_cell_measurement_temperature 100(2)
_cell_measurement_theta_max 23.9
_cell_measurement_theta_min 2.2
_cell_volume 9477(2)
_computing_cell_refinement 'Bruker SMART'
_computing_data_collection 'Bruker SMART'
_computing_data_reduction 'Bruker SAINT'
_computing_molecular_graphics 'Bruker SHELXTL'
_computing_publication_material 'Bruker SHELXTL'
_computing_structure_refinement 'SHELXL-97 (Sheldrick, 1997)'
_computing_structure_solution 'SHELXS-97 (Sheldrick, 1990)'
_diffrn_ambient_temperature 100(2)
_diffrn_measured_fraction_theta_full 1.00
_diffrn_measured_fraction_theta_max 1.00
_diffrn_measurement_device_type 'CCD area detector'
_diffrn_measurement_method '\f and \w scans'
_diffrn_radiation_monochromator graphite
_diffrn_radiation_source 'fine-focus sealed tube'
_diffrn_radiation_type MoK\a
_diffrn_radiation_wavelength 0.71073
_diffrn_reflns_av_R_equivalents 0.0366
_diffrn_reflns_av_sigmaI/netI 0.0409
_diffrn_reflns_limit_h_max 20
_diffrn_reflns_limit_h_min -22
_diffrn_reflns_limit_k_max 50
_diffrn_reflns_limit_k_min -37
_diffrn_reflns_limit_l_max 12
_diffrn_reflns_limit_l_min -9
_diffrn_reflns_number 9834
_diffrn_reflns_theta_full 24.2
_diffrn_reflns_theta_max 24.16
_diffrn_reflns_theta_min 1.84
_exptl_absorpt_coefficient_mu 0.413
_exptl_absorpt_correction_T_max 0.980
_exptl_absorpt_correction_T_min 0.665
_exptl_absorpt_correction_type empirical
_exptl_absorpt_process_details SADABS
_exptl_crystal_colour black
_exptl_crystal_density_diffrn 1.340
_exptl_crystal_density_method 'not measured'
_exptl_crystal_description plate
_exptl_crystal_F_000 3976
_exptl_crystal_size_max 0.50
_exptl_crystal_size_mid 0.40
_exptl_crystal_size_min 0.05
_refine_diff_density_max 0.40
_refine_diff_density_min -0.32
_refine_diff_density_rms 0.05
_refine_ls_abs_structure_details '(Flack, 1983)'
_refine_ls_abs_structure_Flack -0.006(17)
_refine_ls_extinction_method none
_refine_ls_goodness_of_fit_ref 1.038
_refine_ls_hydrogen_treatment constr
_refine_ls_matrix_type full
_refine_ls_number_parameters 321
_refine_ls_number_reflns 3161
_refine_ls_number_restraints 1
_refine_ls_restrained_S_all 1.038
_refine_ls_R_factor_all 0.0430
_refine_ls_R_factor_gt 0.0387
_refine_ls_shift/su_max 0.000
_refine_ls_shift/su_mean 0.000
_refine_ls_structure_factor_coef Fsqd
_refine_ls_weighting_details 'w=1/[\s^2^(Fo^2^)+(0.0627P)^2^+6.4463P] where P=(Fo^2^+2Fc^2^)/3'
_refine_ls_weighting_scheme calc
_refine_ls_wR_factor_gt 0.0936
_refine_ls_wR_factor_ref 0.0957
_reflns_number_gt 2943
_reflns_number_total 3161
_reflns_threshold_expression I>2\s(I)
_cod_data_source_file b811764k.txt
_cod_data_source_block Cobalt
_cod_depositor_comments
;
The following automatic conversions were performed:
'_symmetry_cell_setting' value 'Orthorhombic' changed to 'orthorhombic'
according to '/home/saulius/struct/CIF-dictionaries/cif_core.dic'
dictionary named 'cif_core.dic' version 2.4.1 from
2010-06-29.

'_exptl_absorpt_correction_type' value 'Empirical' changed to
'empirical' according to
'/home/saulius/struct/CIF-dictionaries/cif_core.dic' dictionary named
'cif_core.dic' version 2.4.1 from 2010-06-29.

Automatic conversion script
Id: cif_fix_enum 1527 2010-12-29 10:47:43Z saulius 
;
_cod_database_code 7000268

loop_
_symmetry_equiv_pos_as_xyz
'x, y, z'
'-x, -y, z'
'x+1/4, -y+1/4, z+1/4'
'-x+1/4, y+1/4, z+1/4'
'x, y+1/2, z+1/2'
'-x, -y+1/2, z+1/2'
'x+1/4, -y+3/4, z+3/4'
'-x+1/4, y+3/4, z+3/4'
'x+1/2, y, z+1/2'
'-x+1/2, -y, z+1/2'
'x+3/4, -y+1/4, z+3/4'
'-x+3/4, y+1/4, z+3/4'
'x+1/2, y+1/2, z'
'-x+1/2, -y+1/2, z'
'x+3/4, -y+3/4, z+1/4'
'-x+3/4, y+3/4, z+1/4'

loop_
_atom_site_label
_atom_site_type_symbol
_atom_site_fract_x
_atom_site_fract_y
_atom_site_fract_z
_atom_site_U_iso_or_equiv
_atom_site_adp_type
_atom_site_occupancy
_atom_site_symmetry_multiplicity
_atom_site_calc_flag
_atom_site_refinement_flags
_atom_site_disorder_assembly
_atom_site_disorder_group
Co1 Co 0.2500 0.2500 0.99765(5) 0.01782(18) Uani 1 2 d S . .
C1 C 0.19716(18) 0.15698(7) 1.1831(3) 0.0251(8) Uani 1 1 d . . .
H1 H 0.1553 0.1487 1.1578 0.030 Uiso 1 1 calc R . .
C2 C 0.24702(18) 0.13819(8) 1.2278(4) 0.0340(9) Uani 1 1 d . . .
H2 H 0.2389 0.1172 1.2353 0.041 Uiso 1 1 calc R . .
C3 C 0.30898(18) 0.14999(8) 1.2618(4) 0.0340(9) Uani 1 1 d . . .
H3 H 0.3439 0.1370 1.2898 0.041 Uiso 1 1 calc R . .
C4 C 0.31975(17) 0.18062(8) 1.2550(4) 0.0312(8) Uani 1 1 d . . .
H4 H 0.3620 0.1888 1.2793 0.037 Uiso 1 1 calc R . .
C5 C 0.26915(17) 0.19954(8) 1.2127(3) 0.0231(8) Uani 1 1 d . . .
H5 H 0.2767 0.2207 1.2097 0.028 Uiso 1 1 calc R . .
C6 C 0.20746(16) 0.18797(7) 1.1746(3) 0.0197(7) Uani 1 1 d . . .
C7 C 0.15436(16) 0.20730(7) 1.1246(3) 0.0181(7) Uani 1 1 d . . .
N1 N 0.16603(13) 0.23431(6) 1.0738(3) 0.0180(6) Uani 1 1 d . . .
C8 C 0.08410(17) 0.20034(7) 1.1214(3) 0.0220(8) Uani 1 1 d . . .
H8 H 0.0634 0.1825 1.1516 0.026 Uiso 1 1 calc R . .
C9 C 0.05226(16) 0.22421(7) 1.0665(3) 0.0193(7) Uani 1 1 d . . .
C10 C -0.02039(16) 0.22689(7) 1.0413(3) 0.0214(8) Uani 1 1 d . . .
C11 C -0.06631(17) 0.21171(7) 1.1167(4) 0.0260(8) Uani 1 1 d . . .
H11 H -0.0503 0.1998 1.1841 0.031 Uiso 1 1 calc R . .
C12 C -0.13456(18) 0.21365(8) 1.0951(4) 0.0290(9) Uani 1 1 d . . .
H12 H -0.1652 0.2032 1.1477 0.035 Uiso 1 1 calc R . .
C13 C -0.15858(17) 0.23066(8) 0.9974(4) 0.0328(9) Uani 1 1 d . . .
H13 H -0.2056 0.2319 0.9823 0.039 Uiso 1 1 calc R . .
C14 C -0.11414(18) 0.24596(8) 0.9215(4) 0.0306(9) Uani 1 1 d . . .
H14 H -0.1306 0.2580 0.8550 0.037 Uiso 1 1 calc R . .
C15 C -0.04512(17) 0.24375(7) 0.9426(4) 0.0255(8) Uani 1 1 d . . .
H15 H -0.0146 0.2539 0.8889 0.031 Uiso 1 1 calc R . .
C16 C 0.10380(16) 0.24585(7) 1.0368(3) 0.0179(7) Uani 1 1 d . . .
N2 N 0.09198(13) 0.27246(6) 0.9863(3) 0.0199(6) Uani 1 1 d . . .
C17 C 0.13751(16) 0.29155(7) 0.9414(3) 0.0187(7) Uani 1 1 d . . .
N3 N 0.20557(13) 0.28524(6) 0.9214(3) 0.0187(6) Uani 1 1 d . . .
C18 C 0.12341(17) 0.32215(7) 0.9044(3) 0.0198(7) Uani 1 1 d . . .
C19 C 0.05792(16) 0.33755(7) 0.8955(3) 0.0190(7) Uani 1 1 d . . .
C20 C -0.00233(17) 0.32475(7) 0.9368(4) 0.0245(8) Uani 1 1 d . . .
H20 H -0.0017 0.3057 0.9773 0.029 Uiso 1 1 calc R . .
C21 C -0.06317(18) 0.33956(8) 0.9191(4) 0.0300(9) Uani 1 1 d . . .
H21 H -0.1038 0.3305 0.9468 0.036 Uiso 1 1 calc R . .
C22 C -0.06492(17) 0.36744(8) 0.8615(3) 0.0277(9) Uani 1 1 d . . .
H22 H -0.1066 0.3775 0.8495 0.033 Uiso 1 1 calc R . .
C23 C -0.00552(18) 0.38061(8) 0.8215(4) 0.0286(9) Uani 1 1 d . . .
H23 H -0.0063 0.3997 0.7819 0.034 Uiso 1 1 calc R . .
C24 C 0.05462(18) 0.36581(7) 0.8393(4) 0.0266(8) Uani 1 1 d . . .
H24 H 0.0951 0.3751 0.8124 0.032 Uiso 1 1 calc R . .
C25 C 0.18474(16) 0.33371(7) 0.8678(3) 0.0196(7) Uani 1 1 d . . .
H25 H 0.1931 0.3538 0.8418 0.024 Uiso 1 1 calc R . .
C26 C 0.23258(17) 0.31063(7) 0.8758(3) 0.0203(7) Uani 1 1 d . . .
C27 C 0.30281(17) 0.31235(7) 0.8324(3) 0.0202(7) Uani 1 1 d . . .
C28 C 0.33684(17) 0.33961(8) 0.8349(4) 0.0257(8) Uani 1 1 d . . .
H28 H 0.3149 0.3571 0.8660 0.031 Uiso 1 1 calc R . .
C29 C 0.40263(19) 0.34159(8) 0.7925(3) 0.0305(9) Uani 1 1 d . . .
H29 H 0.4254 0.3604 0.7942 0.037 Uiso 1 1 calc R . .
C30 C 0.43493(17) 0.31648(8) 0.7483(4) 0.0321(8) Uani 1 1 d . . .
H30 H 0.4804 0.3178 0.7215 0.039 Uiso 1 1 calc R . .
C31 C 0.40146(17) 0.28919(8) 0.7427(4) 0.0307(8) Uani 1 1 d . . .
H31 H 0.4235 0.2719 0.7100 0.037 Uiso 1 1 calc R . .
C32 C 0.33587(17) 0.28719(7) 0.7847(3) 0.0239(8) Uani 1 1 d . . .
H32 H 0.3130 0.2684 0.7810 0.029 Uiso 1 1 calc R . .

loop_
_atom_site_aniso_label
_atom_site_aniso_U_11
_atom_site_aniso_U_22
_atom_site_aniso_U_33
_atom_site_aniso_U_23
_atom_site_aniso_U_13
_atom_site_aniso_U_12
Co1 0.0145(3) 0.0182(3) 0.0208(4) 0.000 0.000 0.0002(3)
C1 0.027(2) 0.0243(18) 0.024(2) 0.0018(16) 0.0046(16) 0.0000(15)
C2 0.041(2) 0.0245(19) 0.037(3) 0.0063(18) 0.0071(18) 0.0081(16)
C3 0.032(2) 0.035(2) 0.034(2) 0.0051(19) 0.0041(18) 0.0141(16)
C4 0.0245(18) 0.039(2) 0.030(2) 0.0000(19) -0.0014(18) 0.0034(15)
C5 0.0240(18) 0.0250(18) 0.020(2) 0.0020(14) 0.0024(15) 0.0016(14)
C6 0.0220(18) 0.0223(18) 0.0149(18) -0.0015(14) 0.0030(14) 0.0031(14)
C7 0.0175(17) 0.0191(17) 0.0178(18) -0.0030(15) 0.0005(13) -0.0027(14)
N1 0.0163(14) 0.0183(14) 0.0195(16) 0.0004(12) 0.0014(11) -0.0017(11)
C8 0.0216(18) 0.0208(17) 0.023(2) 0.0015(15) 0.0032(14) -0.0048(14)
C9 0.0185(17) 0.0222(18) 0.0172(18) -0.0018(15) 0.0002(14) 0.0003(14)
C10 0.0158(16) 0.0254(18) 0.0230(19) -0.0032(15) 0.0001(14) -0.0016(14)
C11 0.026(2) 0.0280(19) 0.024(2) 0.0019(16) -0.0005(15) -0.0010(15)
C12 0.0192(18) 0.036(2) 0.032(2) -0.0008(18) 0.0032(16) -0.0033(15)
C13 0.0195(18) 0.043(2) 0.036(2) -0.005(2) -0.0058(18) 0.0003(16)
C14 0.024(2) 0.037(2) 0.031(2) 0.0042(18) -0.0098(16) -0.0034(16)
C15 0.0198(18) 0.032(2) 0.0253(19) 0.0020(16) -0.0013(15) -0.0018(14)
C16 0.0187(17) 0.0199(18) 0.0152(18) 0.0009(14) -0.0002(12) 0.0023(13)
N2 0.0173(14) 0.0225(14) 0.0198(16) -0.0024(13) 0.0006(12) 0.0000(11)
C17 0.0175(18) 0.0216(18) 0.0170(18) -0.0022(15) 0.0001(14) -0.0021(14)
N3 0.0175(14) 0.0215(15) 0.0170(15) 0.0001(12) 0.0007(11) 0.0022(11)
C18 0.0223(18) 0.0206(17) 0.0165(18) -0.0007(14) -0.0020(14) -0.0010(14)
C19 0.0216(18) 0.0201(17) 0.0152(18) -0.0020(14) -0.0021(14) 0.0014(13)
C20 0.0261(19) 0.0191(17) 0.028(2) 0.0005(16) 0.0022(15) 0.0031(14)
C21 0.026(2) 0.031(2) 0.033(2) -0.0067(18) 0.0013(16) 0.0006(15)
C22 0.023(2) 0.033(2) 0.028(2) -0.0040(17) -0.0059(16) 0.0104(15)
C23 0.032(2) 0.0255(19) 0.028(2) 0.0007(17) -0.0033(16) 0.0111(15)
C24 0.0256(19) 0.0277(19) 0.027(2) 0.0035(16) 0.0019(15) 0.0019(15)
C25 0.0241(18) 0.0152(16) 0.0194(19) 0.0020(15) -0.0008(14) -0.0021(14)
C26 0.0236(18) 0.0223(18) 0.0150(18) 0.0001(15) -0.0033(14) -0.0036(14)
C27 0.0177(17) 0.0256(19) 0.0173(18) 0.0033(15) -0.0011(14) -0.0006(14)
C28 0.0268(19) 0.0266(19) 0.024(2) 0.0014(15) -0.0005(16) -0.0004(16)
C29 0.029(2) 0.035(2) 0.027(2) 0.0051(17) 0.0020(16) -0.0144(16)
C30 0.0223(18) 0.047(2) 0.027(2) 0.0045(19) 0.0020(17) -0.0042(16)
C31 0.0290(19) 0.035(2) 0.028(2) 0.0026(18) 0.0097(17) 0.0017(16)
C32 0.0247(18) 0.0256(18) 0.021(2) -0.0015(14) 0.0011(14) -0.0038(15)

loop_
_atom_type_symbol
_atom_type_description
_atom_type_scat_dispersion_real
_atom_type_scat_dispersion_imag
_atom_type_scat_source
C C 0.0033 0.0016 'International Tables Vol C Tables 4.2.6.8 and 6.1.1.4'
H H 0.0000 0.0000 'International Tables Vol C Tables 4.2.6.8 and 6.1.1.4'
N N 0.0061 0.0033 'International Tables Vol C Tables 4.2.6.8 and 6.1.1.4'
Co Co 0.3494 0.9721 'International Tables Vol C Tables 4.2.6.8 and 6.1.1.4'

loop_
_geom_angle_atom_site_label_1
_geom_angle_atom_site_label_2
_geom_angle_atom_site_label_3
_geom_angle
_geom_angle_site_symmetry_1
_geom_angle_site_symmetry_3
_geom_angle_publ_flag
N3 Co1 N3 130.92(16) 14 . ?
N3 Co1 N1 94.22(11) 14 14 ?
N3 Co1 N1 105.62(10) . 14 ?
N3 Co1 N1 105.62(10) 14 . ?
N3 Co1 N1 94.22(11) . . ?
N1 Co1 N1 131.25(16) 14 . ?
C2 C1 C6 120.9(3) . . ?
C2 C1 H1 119.6 . . ?
C6 C1 H1 119.6 . . ?
C1 C2 C3 120.0(3) . . ?
C1 C2 H2 120.0 . . ?
C3 C2 H2 120.0 . . ?
C4 C3 C2 119.8(3) . . ?
C4 C3 H3 120.1 . . ?
C2 C3 H3 120.1 . . ?
C3 C4 C5 120.2(3) . . ?
C3 C4 H4 119.9 . . ?
C5 C4 H4 119.9 . . ?
C4 C5 C6 120.8(3) . . ?
C4 C5 H5 119.6 . . ?
C6 C5 H5 119.6 . . ?
C5 C6 C1 118.3(3) . . ?
C5 C6 C7 121.8(3) . . ?
C1 C6 C7 119.8(3) . . ?
N1 C7 C8 110.7(3) . . ?
N1 C7 C6 123.4(3) . . ?
C8 C7 C6 125.9(3) . . ?
C7 N1 C16 107.0(3) . . ?
C7 N1 Co1 129.0(2) . . ?
C16 N1 Co1 119.9(2) . . ?
C9 C8 C7 107.1(3) . . ?
C9 C8 H8 126.4 . . ?
C7 C8 H8 126.4 . . ?
C8 C9 C16 106.5(3) . . ?
C8 C9 C10 126.5(3) . . ?
C16 C9 C10 127.0(3) . . ?
C15 C10 C11 118.3(3) . . ?
C15 C10 C9 122.1(3) . . ?
C11 C10 C9 119.6(3) . . ?
C12 C11 C10 121.0(3) . . ?
C12 C11 H11 119.5 . . ?
C10 C11 H11 119.5 . . ?
C11 C12 C13 120.2(3) . . ?
C11 C12 H12 119.9 . . ?
C13 C12 H12 119.9 . . ?
C12 C13 C14 119.9(3) . . ?
C12 C13 H13 120.1 . . ?
C14 C13 H13 120.1 . . ?
C13 C14 C15 119.9(4) . . ?
C13 C14 H14 120.0 . . ?
C15 C14 H14 120.0 . . ?
C10 C15 C14 120.7(3) . . ?
C10 C15 H15 119.7 . . ?
C14 C15 H15 119.7 . . ?
N2 C16 N1 127.0(3) . . ?
N2 C16 C9 124.2(3) . . ?
N1 C16 C9 108.8(3) . . ?
C16 N2 C17 126.7(3) . . ?
N2 C17 N3 125.9(3) . . ?
N2 C17 C18 124.6(3) . . ?
N3 C17 C18 109.5(3) . . ?
C26 N3 C17 106.0(3) . . ?
C26 N3 Co1 129.7(2) . . ?
C17 N3 Co1 121.8(2) . . ?
C25 C18 C17 104.9(3) . . ?
C25 C18 C19 126.1(3) . . ?
C17 C18 C19 128.8(3) . . ?
C24 C19 C20 117.6(3) . . ?
C24 C19 C18 119.1(3) . . ?
C20 C19 C18 123.2(3) . . ?
C21 C20 C19 120.6(3) . . ?
C21 C20 H20 119.7 . . ?
C19 C20 H20 119.7 . . ?
C22 C21 C20 120.4(3) . . ?
C22 C21 H21 119.8 . . ?
C20 C21 H21 119.8 . . ?
C21 C22 C23 119.7(3) . . ?
C21 C22 H22 120.2 . . ?
C23 C22 H22 120.2 . . ?
C24 C23 C22 119.6(3) . . ?
C24 C23 H23 120.2 . . ?
C22 C23 H23 120.2 . . ?
C23 C24 C19 122.0(3) . . ?
C23 C24 H24 119.0 . . ?
C19 C24 H24 119.0 . . ?
C18 C25 C26 108.0(3) . . ?
C18 C25 H25 126.0 . . ?
C26 C25 H25 126.0 . . ?
N3 C26 C25 111.5(3) . . ?
N3 C26 C27 122.6(3) . . ?
C25 C26 C27 125.9(3) . . ?
C28 C27 C32 118.5(3) . . ?
C28 C27 C26 120.0(3) . . ?
C32 C27 C26 121.4(3) . . ?
C27 C28 C29 120.5(3) . . ?
C27 C28 H28 119.7 . . ?
C29 C28 H28 119.7 . . ?
C30 C29 C28 120.2(3) . . ?
C30 C29 H29 119.9 . . ?
C28 C29 H29 119.9 . . ?
C29 C30 C31 120.1(3) . . ?
C29 C30 H30 119.9 . . ?
C31 C30 H30 119.9 . . ?
C32 C31 C30 119.7(3) . . ?
C32 C31 H31 120.2 . . ?
C30 C31 H31 120.2 . . ?
C31 C32 C27 120.9(3) . . ?
C31 C32 H32 119.6 . . ?
C27 C32 H32 119.6 . . ?

loop_
_geom_bond_atom_site_label_1
_geom_bond_atom_site_label_2
_geom_bond_distance
_geom_bond_site_symmetry_2
_geom_bond_publ_flag
Co1 N3 1.974(3) 14 ?
Co1 N3 1.974(3) . ?
Co1 N1 1.984(3) 14 ?
Co1 N1 1.984(3) . ?
C1 C2 1.381(5) . ?
C1 C6 1.394(4) . ?
C1 H1 0.9500 . ?
C2 C3 1.386(5) . ?
C2 H2 0.9500 . ?
C3 C4 1.378(5) . ?
C3 H3 0.9500 . ?
C4 C5 1.386(5) . ?
C4 H4 0.9500 . ?
C5 C6 1.390(5) . ?
C5 H5 0.9500 . ?
C6 C7 1.462(5) . ?
C7 N1 1.337(4) . ?
C7 C8 1.430(5) . ?
N1 C16 1.396(4) . ?
C8 C9 1.367(5) . ?
C8 H8 0.9500 . ?
C9 C16 1.439(5) . ?
C9 C10 1.473(5) . ?
C10 C15 1.388(5) . ?
C10 C11 1.394(5) . ?
C11 C12 1.378(5) . ?
C11 H11 0.9500 . ?
C12 C13 1.379(6) . ?
C12 H12 0.9500 . ?
C13 C14 1.380(6) . ?
C13 H13 0.9500 . ?
C14 C15 1.393(5) . ?
C14 H14 0.9500 . ?
C15 H15 0.9500 . ?
C16 N2 1.321(4) . ?
N2 C17 1.329(4) . ?
C17 N3 1.397(4) . ?
C17 C18 1.442(4) . ?
N3 C26 1.341(4) . ?
C18 C25 1.379(5) . ?
C18 C19 1.472(4) . ?
C19 C24 1.394(5) . ?
C19 C20 1.397(5) . ?
C20 C21 1.389(5) . ?
C20 H20 0.9500 . ?
C21 C22 1.384(5) . ?
C21 H21 0.9500 . ?
C22 C23 1.385(5) . ?
C22 H22 0.9500 . ?
C23 C24 1.377(5) . ?
C23 H23 0.9500 . ?
C24 H24 0.9500 . ?
C25 C26 1.400(5) . ?
C25 H25 0.9500 . ?
C26 C27 1.473(5) . ?
C27 C28 1.386(5) . ?
C27 C32 1.393(5) . ?
C28 C29 1.387(5) . ?
C28 H28 0.9500 . ?
C29 C30 1.371(5) . ?
C29 H29 0.9500 . ?
C30 C31 1.383(5) . ?
C30 H30 0.9500 . ?
C31 C32 1.382(5) . ?
C31 H31 0.9500 . ?
C32 H32 0.9500 . ?

loop_
_geom_hbond_atom_site_label_D
_geom_hbond_atom_site_label_H
_geom_hbond_atom_site_label_A
_geom_hbond_distance_DH
_geom_hbond_distance_HA
_geom_hbond_distance_DA
_geom_hbond_angle_DHA
_geom_hbond_site_symmetry_A
_geom_hbond_publ_flag
C15 H15 N2 0.95 2.50 3.043(4) 116 . yes
C20 H20 N2 0.95 2.38 3.029(4) 126 . yes
C12 H12 Cg1 0.95 2.80 3.548(3) 137 6 yes
C31 H31 Cg2 0.95 2.82 3.606(3) 141 9_554 yes

loop_
_geom_torsion_atom_site_label_1
_geom_torsion_atom_site_label_2
_geom_torsion_atom_site_label_3
_geom_torsion_atom_site_label_4
_geom_torsion
_geom_torsion_site_symmetry_1
_geom_torsion_site_symmetry_2
_geom_torsion_site_symmetry_3
_geom_torsion_site_symmetry_4
_geom_torsion_publ_flag
C6 C1 C2 C3 -1.8(6) . . . . ?
C1 C2 C3 C4 2.3(6) . . . . ?
C2 C3 C4 C5 -0.8(6) . . . . ?
C3 C4 C5 C6 -1.2(6) . . . . ?
C4 C5 C6 C1 1.7(5) . . . . ?
C4 C5 C6 C7 -177.3(3) . . . . ?
C2 C1 C6 C5 -0.2(5) . . . . ?
C2 C1 C6 C7 178.8(3) . . . . ?
C5 C6 C7 N1 22.7(5) . . . . ?
C1 C6 C7 N1 -156.3(3) . . . . ?
C5 C6 C7 C8 -157.9(3) . . . . ?
C1 C6 C7 C8 23.1(5) . . . . ?
C8 C7 N1 C16 0.4(4) . . . . ?
C6 C7 N1 C16 179.8(3) . . . . ?
C8 C7 N1 Co1 -155.9(2) . . . . ?
C6 C7 N1 Co1 23.5(5) . . . . ?
N3 Co1 N1 C7 32.4(3) 14 . . . ?
N3 Co1 N1 C7 167.1(3) . . . . ?
N1 Co1 N1 C7 -77.9(3) 14 . . . ?
N3 Co1 N1 C16 -121.3(2) 14 . . . ?
N3 Co1 N1 C16 13.3(2) . . . . ?
N1 Co1 N1 C16 128.4(2) 14 . . . ?
N1 C7 C8 C9 -0.1(4) . . . . ?
C6 C7 C8 C9 -179.5(3) . . . . ?
C7 C8 C9 C16 -0.2(4) . . . . ?
C7 C8 C9 C10 178.9(3) . . . . ?
C8 C9 C10 C15 -150.9(4) . . . . ?
C16 C9 C10 C15 28.0(5) . . . . ?
C8 C9 C10 C11 28.0(5) . . . . ?
C16 C9 C10 C11 -153.1(3) . . . . ?
C15 C10 C11 C12 -0.8(5) . . . . ?
C9 C10 C11 C12 -179.7(3) . . . . ?
C10 C11 C12 C13 0.3(6) . . . . ?
C11 C12 C13 C14 -0.4(6) . . . . ?
C12 C13 C14 C15 1.1(6) . . . . ?
C11 C10 C15 C14 1.5(5) . . . . ?
C9 C10 C15 C14 -179.7(3) . . . . ?
C13 C14 C15 C10 -1.6(6) . . . . ?
C7 N1 C16 N2 177.5(3) . . . . ?
Co1 N1 C16 N2 -23.6(4) . . . . ?
C7 N1 C16 C9 -0.5(4) . . . . ?
Co1 N1 C16 C9 158.4(2) . . . . ?
C8 C9 C16 N2 -177.6(3) . . . . ?
C10 C9 C16 N2 3.3(6) . . . . ?
C8 C9 C16 N1 0.5(4) . . . . ?
C10 C9 C16 N1 -178.6(3) . . . . ?
N1 C16 N2 C17 12.1(6) . . . . ?
C9 C16 N2 C17 -170.2(3) . . . . ?
C16 N2 C17 N3 10.7(5) . . . . ?
C16 N2 C17 C18 -170.2(3) . . . . ?
N2 C17 N3 C26 180.0(3) . . . . ?
C18 C17 N3 C26 0.7(4) . . . . ?
N2 C17 N3 Co1 -16.4(4) . . . . ?
C18 C17 N3 Co1 164.3(2) . . . . ?
N3 Co1 N3 C26 -81.7(3) 14 . . . ?
N1 Co1 N3 C26 28.3(3) 14 . . . ?
N1 Co1 N3 C26 163.3(3) . . . . ?
N3 Co1 N3 C17 118.9(3) 14 . . . ?
N1 Co1 N3 C17 -131.0(2) 14 . . . ?
N1 Co1 N3 C17 4.0(3) . . . . ?
N2 C17 C18 C25 178.2(3) . . . . ?
N3 C17 C18 C25 -2.5(4) . . . . ?
N2 C17 C18 C19 -6.7(6) . . . . ?
N3 C17 C18 C19 172.6(3) . . . . ?
C25 C18 C19 C24 3.9(5) . . . . ?
C17 C18 C19 C24 -170.2(3) . . . . ?
C25 C18 C19 C20 -178.6(3) . . . . ?
C17 C18 C19 C20 7.3(6) . . . . ?
C24 C19 C20 C21 1.5(5) . . . . ?
C18 C19 C20 C21 -176.0(3) . . . . ?
C19 C20 C21 C22 -0.7(6) . . . . ?
C20 C21 C22 C23 -0.1(6) . . . . ?
C21 C22 C23 C24 0.1(6) . . . . ?
C22 C23 C24 C19 0.8(6) . . . . ?
C20 C19 C24 C23 -1.5(5) . . . . ?
C18 C19 C24 C23 176.1(3) . . . . ?
C17 C18 C25 C26 3.2(4) . . . . ?
C19 C18 C25 C26 -172.0(3) . . . . ?
C17 N3 C26 C25 1.4(4) . . . . ?
Co1 N3 C26 C25 -160.5(2) . . . . ?
C17 N3 C26 C27 -174.7(3) . . . . ?
Co1 N3 C26 C27 23.5(5) . . . . ?
C18 C25 C26 N3 -3.0(4) . . . . ?
C18 C25 C26 C27 172.8(3) . . . . ?
N3 C26 C27 C28 -153.3(3) . . . . ?
C25 C26 C27 C28 31.2(5) . . . . ?
N3 C26 C27 C32 28.7(5) . . . . ?
C25 C26 C27 C32 -146.7(4) . . . . ?
C32 C27 C28 C29 -0.9(5) . . . . ?
C26 C27 C28 C29 -179.0(3) . . . . ?
C27 C28 C29 C30 -0.4(6) . . . . ?
C28 C29 C30 C31 1.7(6) . . . . ?
C29 C30 C31 C32 -1.6(6) . . . . ?
C30 C31 C32 C27 0.2(6) . . . . ?
C28 C27 C32 C31 1.0(5) . . . . ?
C26 C27 C32 C31 179.1(3) . . . . ?
